data_7052205
loop_
_publ_author_name
'Drew, Michael G. B.'
'Parui, Debarati'
'De, Senjuti'
'Chowdhury, Shubhamoy'
'Datta, Dipankar'

_publ_section_title
;
 A monoaqua zinc complex. Unique acid dissociation behaviour
;
_journal_issue 10
_journal_name_full 'New Journal of Chemistry'
_journal_page_first 1763
_journal_paper_doi 10.1039/b706230n
_journal_volume 31
_journal_year 2007
_chemical_formula_sum 'C28 H28 Cl2 N6 O10 Zn'
_chemical_formula_weight 744.83
_chemical_name_systematic
;
?
;
_space_group_IT_number 14
_symmetry_cell_setting monoclinic
_symmetry_space_group_name_Hall '-P 2yn'
_symmetry_space_group_name_H-M 'P 1 21/n 1'
_atom_sites_solution_hydrogens geom
_atom_sites_solution_primary direct
_atom_sites_solution_secondary difmap
_audit_creation_method SHELXL-97
_cell_angle_alpha 90.00
_cell_angle_beta 103.106(10)
_cell_angle_gamma 90.00
_cell_formula_units_Z 4
_cell_length_a 10.263(11)
_cell_length_b 15.745(17)
_cell_length_c 21.37(2)
_cell_measurement_temperature 293(2)
_cell_volume 3363(6)
_computing_cell_refinement XDS
_computing_data_collection 'XDS (Kabsch, 1988)'
_computing_data_reduction XDS
_computing_molecular_graphics PLATON(Spek,2004)
_computing_structure_refinement 'SHELXL-97 (Sheldrick, 1997)'
_computing_structure_solution 'SHELXS-97 (Sheldrick, 1997)'
_diffrn_ambient_temperature 293(2)
_diffrn_measured_fraction_theta_full 0.982
_diffrn_measured_fraction_theta_max 0.982
_diffrn_measurement_device 'Marresearch Image Plate'
_diffrn_measurement_method '95 frames at 2^o intervals, counting time 2 min.'
_diffrn_radiation_monochromator graphite
_diffrn_radiation_source 'fine-focus sealed tube'
_diffrn_radiation_type MoK\a
_diffrn_radiation_wavelength 0.71073
_diffrn_reflns_av_R_equivalents 0.0588
_diffrn_reflns_av_sigmaI/netI 0.0556
_diffrn_reflns_limit_h_max 12
_diffrn_reflns_limit_h_min -12
_diffrn_reflns_limit_k_max 19
_diffrn_reflns_limit_k_min -19
_diffrn_reflns_limit_l_max 26
_diffrn_reflns_limit_l_min -25
_diffrn_reflns_number 21180
_diffrn_reflns_theta_full 25.86
_diffrn_reflns_theta_max 25.86
_diffrn_reflns_theta_min 1.62
_exptl_absorpt_coefficient_mu 0.951
_exptl_absorpt_correction_T_max 1.000
_exptl_absorpt_correction_T_min 0.691
_exptl_absorpt_correction_type empirical
_exptl_absorpt_process_details 'Walker et al., Acta Cryst 1983 A39 158'
_exptl_crystal_colour blue
_exptl_crystal_density_diffrn 1.471
_exptl_crystal_density_method 'not measured'
_exptl_crystal_description needle
_exptl_crystal_F_000 1528
_exptl_crystal_size_max 0.30
_exptl_crystal_size_mid 0.04
_exptl_crystal_size_min 0.03
_refine_diff_density_max 0.939
_refine_diff_density_min -0.520
_refine_diff_density_rms 0.093
_refine_ls_extinction_method none
_refine_ls_goodness_of_fit_ref 1.226
_refine_ls_hydrogen_treatment mixed
_refine_ls_matrix_type full
_refine_ls_number_parameters 435
_refine_ls_number_reflns 6402
_refine_ls_number_restraints 3
_refine_ls_restrained_S_all 1.226
_refine_ls_R_factor_all 0.1091
_refine_ls_R_factor_gt 0.0875
_refine_ls_shift/su_max 0.001
_refine_ls_shift/su_mean 0.000
_refine_ls_structure_factor_coef Fsqd
_refine_ls_weighting_details
;
w=1/[\s^2^(Fo^2^)+(0.0336P)^2^+13.4547P] where P=(Fo^2^+2Fc^2^)/3
;
_refine_ls_weighting_scheme calc
_refine_ls_wR_factor_gt 0.1637
_refine_ls_wR_factor_ref 0.1719
_reflns_number_gt 5237
_reflns_number_total 6402
_reflns_threshold_expression >2sigma(I)
_cod_data_source_file b706230n.txt
_cod_data_source_block 2
_cod_original_cell_volume 3364(6)
_cod_original_sg_symbol_H-M P21/n
_cod_database_code 7052205

loop_
_symmetry_equiv_pos_as_xyz
'x, y, z'
'x+1/2, -y+1/2, z+1/2'
'-x, -y, -z'
'-x-1/2, y-1/2, -z-1/2'

loop_
_atom_site_label
_atom_site_type_symbol
_atom_site_fract_x
_atom_site_fract_y
_atom_site_fract_z
_atom_site_U_iso_or_equiv
_atom_site_adp_type
_atom_site_occupancy
_atom_site_symmetry_multiplicity
_atom_site_calc_flag
_atom_site_refinement_flags
_atom_site_disorder_assembly
_atom_site_disorder_group
Zn1 Zn 0.73047(6) 0.78727(4) 0.53165(3) 0.02891(18) Uani 1 1 d . . .
Cl2 Cl 1.19704(16) 0.72826(9) 0.55098(8) 0.0465(4) Uani 1 1 d . . .
O21 O 1.2268(7) 0.6541(3) 0.5888(3) 0.093(2) Uani 1 1 d . . .
O22 O 1.1449(13) 0.7051(6) 0.4882(4) 0.189(5) Uani 1 1 d . . .
O23 O 1.3113(6) 0.7783(4) 0.5589(6) 0.151(4) Uani 1 1 d . . .
O24 O 1.0993(6) 0.7800(3) 0.5705(3) 0.0856(19) Uani 1 1 d . . .
Cl1 Cl 0.54988(16) 0.78670(12) 0.37308(7) 0.0521(4) Uani 1 1 d . . .
O14 O 0.6498(6) 0.7386(4) 0.3530(3) 0.0872(19) Uani 1 1 d . . .
O13 O 0.4211(6) 0.7612(5) 0.3419(3) 0.104(2) Uani 1 1 d . . .
O11 O 0.5658(5) 0.7754(3) 0.4420(2) 0.0595(13) Uani 1 1 d . . .
O12 O 0.5658(6) 0.8747(4) 0.3599(3) 0.0831(18) Uani 1 1 d . . .
O100 O 0.5711(4) 0.7242(3) 0.5653(2) 0.0475(11) Uani 1 1 d D . .
H1 H 0.543(5) 0.6722(18) 0.553(3) 0.057 Uiso 1 1 d D . .
H2 H 0.501(4) 0.752(3) 0.567(3) 0.057 Uiso 1 1 d D . .
N26 N 0.8230(4) 0.8738(3) 0.4786(2) 0.0278(10) Uani 1 1 d . . .
C25 C 0.8982(6) 0.8551(4) 0.4366(3) 0.0389(14) Uani 1 1 d . . .
H25 H 0.9246 0.7990 0.4334 0.047 Uiso 1 1 calc R . .
C24 C 0.9381(6) 0.9156(5) 0.3980(3) 0.0483(17) Uani 1 1 d . . .
H24 H 0.9894 0.9002 0.3691 0.058 Uiso 1 1 calc R . .
C23 C 0.9008(6) 0.9992(4) 0.4026(3) 0.0478(16) Uani 1 1 d . . .
H23 H 0.9262 1.0409 0.3770 0.057 Uiso 1 1 calc R . .
C22 C 0.8243(6) 1.0196(4) 0.4466(3) 0.0372(13) Uani 1 1 d . . .
H22 H 0.7993 1.0756 0.4512 0.045 Uiso 1 1 calc R . .
C21 C 0.7858(5) 0.9562(3) 0.4833(2) 0.0269(11) Uani 1 1 d . . .
C2 C 0.7031(5) 0.9732(3) 0.5311(2) 0.0266(11) Uani 1 1 d . . .
C1 C 0.6616(7) 1.0604(4) 0.5439(3) 0.0463(16) Uani 1 1 d . . .
H1A H 0.5999 1.0580 0.5715 0.056 Uiso 1 1 calc R . .
H1B H 0.6192 1.0871 0.5041 0.056 Uiso 1 1 calc R . .
H1C H 0.7389 1.0928 0.5643 0.056 Uiso 1 1 calc R . .
N3 N 0.6762(4) 0.9065(3) 0.56008(19) 0.0272(10) Uani 1 1 d . . .
N4 N 0.5989(4) 0.9080(3) 0.6063(2) 0.0296(10) Uani 1 1 d . . .
C5 C 0.6631(5) 0.8956(3) 0.6645(2) 0.0271(11) Uani 1 1 d . . .
C6 C 0.8148(5) 0.8993(3) 0.6854(2) 0.0266(11) Uani 1 1 d . . .
N7 N 0.8996(4) 0.8458(3) 0.6714(2) 0.0310(10) Uani 1 1 d . . .
N8 N 0.8512(4) 0.7786(3) 0.6299(2) 0.0293(10) Uani 1 1 d . . .
C9 C 0.9146(5) 0.7069(4) 0.6416(2) 0.0329(12) Uani 1 1 d . . .
C10 C 1.0205(7) 0.6887(5) 0.7007(3) 0.058(2) Uani 1 1 d . . .
H10A H 1.0474 0.7408 0.7233 0.070 Uiso 1 1 calc R . .
H10B H 1.0963 0.6632 0.6887 0.070 Uiso 1 1 calc R . .
H10C H 0.9858 0.6505 0.7279 0.070 Uiso 1 1 calc R . .
C91 C 0.8795(5) 0.6415(3) 0.5908(3) 0.0328(13) Uani 1 1 d . . .
C92 C 0.9143(8) 0.5572(4) 0.6016(4) 0.0558(19) Uani 1 1 d . . .
H92 H 0.9584 0.5390 0.6423 0.067 Uiso 1 1 calc R . .
C93 C 0.8831(9) 0.5001(4) 0.5515(4) 0.072(2) Uani 1 1 d . . .
H93 H 0.9063 0.4432 0.5583 0.087 Uiso 1 1 calc R . .
C94 C 0.8177(9) 0.5274(4) 0.4916(4) 0.065(2) Uani 1 1 d . . .
H94 H 0.7966 0.4898 0.4573 0.078 Uiso 1 1 calc R . .
C95 C 0.7841(6) 0.6129(4) 0.4838(3) 0.0456(16) Uani 1 1 d . . .
H95 H 0.7401 0.6321 0.4434 0.055 Uiso 1 1 calc R . .
N96 N 0.8125(4) 0.6684(3) 0.5321(2) 0.0295(10) Uani 1 1 d . . .
C52 C 0.4495(7) 0.8993(7) 0.7011(4) 0.080(3) Uani 1 1 d . . .
H52 H 0.4069 0.9233 0.6620 0.096 Uiso 1 1 calc R . .
C54 C 0.4376(9) 0.8467(7) 0.8047(4) 0.083(3) Uani 1 1 d . . .
H54 H 0.3873 0.8343 0.8347 0.099 Uiso 1 1 calc R . .
C56 C 0.6456(6) 0.8491(4) 0.7738(3) 0.0409(14) Uani 1 1 d . . .
H56 H 0.7371 0.8384 0.7836 0.049 Uiso 1 1 calc R . .
C55 C 0.5709(9) 0.8314(5) 0.8189(3) 0.061(2) Uani 1 1 d . . .
H55 H 0.6123 0.8091 0.8588 0.073 Uiso 1 1 calc R . .
C53 C 0.3770(9) 0.8800(9) 0.7470(5) 0.111(4) Uani 1 1 d . . .
H53 H 0.2854 0.8902 0.7378 0.134 Uiso 1 1 calc R . .
C51 C 0.5852(5) 0.8826(4) 0.7141(3) 0.0336(13) Uani 1 1 d . . .
C61 C 0.8717(6) 0.9738(4) 0.7244(3) 0.0329(13) Uani 1 1 d . . .
C62 C 0.7960(7) 1.0474(4) 0.7244(3) 0.0453(16) Uani 1 1 d . . .
H62 H 0.7069 1.0482 0.7023 0.054 Uiso 1 1 calc R . .
C63 C 0.8527(8) 1.1197(5) 0.7571(4) 0.064(2) Uani 1 1 d . . .
H63 H 0.8016 1.1685 0.7567 0.077 Uiso 1 1 calc R . .
C64 C 0.9844(9) 1.1187(5) 0.7902(4) 0.077(3) Uani 1 1 d . . .
H64 H 1.0225 1.1671 0.8118 0.092 Uiso 1 1 calc R . .
C65 C 1.0600(8) 1.0463(6) 0.7913(4) 0.080(3) Uani 1 1 d . . .
H65 H 1.1489 1.0460 0.8138 0.096 Uiso 1 1 calc R . .
C66 C 1.0047(7) 0.9734(5) 0.7590(3) 0.0554(19) Uani 1 1 d . . .
H66 H 1.0561 0.9246 0.7604 0.066 Uiso 1 1 calc R . .
O101 O 0.422(2) 0.5733(15) 0.4208(11) 0.112(7) Uiso 0.33 1 d P . .
O102 O 0.4531(18) 0.5897(12) 0.4821(10) 0.084(5) Uiso 0.33 1 d P . .
O103 O 0.528(4) 0.549(3) 0.5508(19) 0.212(15) Uiso 0.33 1 d P . .

loop_
_atom_site_aniso_label
_atom_site_aniso_U_11
_atom_site_aniso_U_22
_atom_site_aniso_U_33
_atom_site_aniso_U_23
_atom_site_aniso_U_13
_atom_site_aniso_U_12
Zn1 0.0367(4) 0.0225(3) 0.0270(3) -0.0007(3) 0.0061(3) 0.0039(3)
Cl2 0.0457(9) 0.0324(8) 0.0613(10) 0.0032(7) 0.0117(8) -0.0005(7)
O21 0.134(6) 0.040(3) 0.099(5) 0.023(3) 0.012(4) 0.008(3)
O22 0.326(14) 0.138(8) 0.072(5) -0.040(5) -0.023(7) 0.103(9)
O23 0.054(4) 0.057(4) 0.359(13) 0.036(6) 0.079(6) 0.006(3)
O24 0.075(4) 0.058(3) 0.140(6) 0.003(4) 0.059(4) 0.015(3)
Cl1 0.0483(9) 0.0689(11) 0.0325(8) -0.0068(8) -0.0045(7) 0.0044(9)
O14 0.092(4) 0.107(5) 0.063(4) -0.010(3) 0.020(3) 0.048(4)
O13 0.065(4) 0.159(7) 0.071(4) -0.017(4) -0.019(3) -0.038(4)
O11 0.056(3) 0.085(4) 0.033(2) -0.001(2) 0.001(2) -0.013(3)
O12 0.113(5) 0.060(4) 0.069(4) 0.013(3) 0.007(3) 0.003(3)
O100 0.035(2) 0.048(3) 0.060(3) 0.001(2) 0.013(2) 0.001(2)
N26 0.026(2) 0.032(2) 0.024(2) 0.0012(19) 0.0023(18) 0.0037(19)
C25 0.036(3) 0.048(4) 0.033(3) -0.004(3) 0.008(3) 0.002(3)
C24 0.042(4) 0.070(5) 0.037(3) 0.003(3) 0.018(3) -0.002(3)
C23 0.049(4) 0.056(4) 0.040(4) 0.015(3) 0.014(3) -0.006(3)
C22 0.044(3) 0.034(3) 0.033(3) 0.006(3) 0.007(3) 0.001(3)
C21 0.029(3) 0.026(3) 0.022(3) 0.002(2) -0.002(2) 0.002(2)
C2 0.022(3) 0.030(3) 0.025(3) -0.002(2) -0.001(2) 0.003(2)
C1 0.062(4) 0.029(3) 0.050(4) 0.002(3) 0.019(3) 0.013(3)
N3 0.029(2) 0.031(2) 0.021(2) -0.0006(19) 0.0049(18) 0.0028(19)
N4 0.030(2) 0.035(3) 0.026(2) -0.003(2) 0.0112(19) 0.007(2)
C5 0.028(3) 0.026(3) 0.027(3) -0.009(2) 0.006(2) -0.001(2)
C6 0.030(3) 0.030(3) 0.022(3) -0.002(2) 0.009(2) -0.001(2)
N7 0.031(2) 0.034(3) 0.026(2) -0.010(2) 0.0031(19) -0.001(2)
N8 0.024(2) 0.032(2) 0.031(2) -0.004(2) 0.0057(18) 0.002(2)
C9 0.036(3) 0.036(3) 0.028(3) 0.004(3) 0.010(2) 0.008(3)
C10 0.070(5) 0.063(5) 0.033(3) -0.005(3) -0.007(3) 0.024(4)
C91 0.035(3) 0.025(3) 0.041(3) 0.002(2) 0.015(3) 0.009(2)
C92 0.077(5) 0.033(4) 0.055(4) 0.003(3) 0.011(4) 0.016(3)
C93 0.104(7) 0.026(4) 0.085(6) -0.005(4) 0.017(5) 0.017(4)
C94 0.095(6) 0.031(4) 0.070(5) -0.020(4) 0.018(5) 0.007(4)
C95 0.050(4) 0.039(3) 0.044(4) -0.015(3) 0.004(3) 0.003(3)
N96 0.032(2) 0.025(2) 0.032(2) -0.0015(19) 0.009(2) 0.0007(19)
C52 0.038(4) 0.156(9) 0.051(4) 0.025(5) 0.020(3) 0.028(5)
C54 0.080(6) 0.123(8) 0.059(5) 0.001(5) 0.046(5) -0.013(6)
C56 0.048(4) 0.044(4) 0.033(3) -0.002(3) 0.012(3) 0.000(3)
C55 0.085(6) 0.063(5) 0.042(4) 0.005(3) 0.029(4) -0.003(4)
C53 0.046(5) 0.219(14) 0.080(7) 0.024(8) 0.038(5) 0.020(7)
C51 0.034(3) 0.039(3) 0.032(3) -0.007(2) 0.014(2) 0.000(3)
C61 0.035(3) 0.039(3) 0.025(3) -0.012(2) 0.008(2) -0.004(3)
C62 0.050(4) 0.039(3) 0.045(4) -0.015(3) 0.006(3) -0.001(3)
C63 0.071(5) 0.042(4) 0.075(5) -0.022(4) 0.008(4) -0.001(4)
C64 0.083(6) 0.061(5) 0.082(6) -0.042(5) 0.009(5) -0.026(5)
C65 0.049(5) 0.093(7) 0.088(6) -0.044(5) -0.005(4) -0.017(5)
C66 0.045(4) 0.063(5) 0.052(4) -0.026(4) -0.003(3) -0.004(3)

loop_
_atom_type_symbol
_atom_type_description
_atom_type_scat_dispersion_real
_atom_type_scat_dispersion_imag
_atom_type_scat_source
C C 0.0033 0.0016 'International Tables Vol C Tables 4.2.6.8 and 6.1.1.4'
H H 0.0000 0.0000 'International Tables Vol C Tables 4.2.6.8 and 6.1.1.4'
N N 0.0061 0.0033 'International Tables Vol C Tables 4.2.6.8 and 6.1.1.4'
O O 0.0106 0.0060 'International Tables Vol C Tables 4.2.6.8 and 6.1.1.4'
Zn Zn 0.2839 1.4301 'International Tables Vol C Tables 4.2.6.8 and 6.1.1.4'
Cl Cl 0.1484 0.1585 'International Tables Vol C Tables 4.2.6.8 and 6.1.1.4'

loop_
_geom_angle_atom_site_label_1
_geom_angle_atom_site_label_2
_geom_angle_atom_site_label_3
_geom_angle
_geom_angle_site_symmetry_1
_geom_angle_site_symmetry_3
_geom_angle_publ_flag
N96 Zn1 N3 162.85(17) . . ?
N96 Zn1 N26 110.73(18) . . ?
N3 Zn1 N26 76.12(18) . . ?
N96 Zn1 O100 85.42(18) . . ?
N3 Zn1 O100 92.55(18) . . ?
N26 Zn1 O100 158.44(17) . . ?
N96 Zn1 N8 78.24(17) . . ?
N3 Zn1 N8 84.67(17) . . ?
N26 Zn1 N8 109.10(17) . . ?
O100 Zn1 N8 87.61(18) . . ?
N96 Zn1 O11 98.97(19) . . ?
N3 Zn1 O11 97.11(18) . . ?
N26 Zn1 O11 86.51(18) . . ?
O100 Zn1 O11 76.63(19) . . ?
N8 Zn1 O11 164.19(17) . . ?
O22 Cl2 O23 113.5(8) . . ?
O22 Cl2 O21 109.0(5) . . ?
O23 Cl2 O21 109.3(5) . . ?
O22 Cl2 O24 107.0(5) . . ?
O23 Cl2 O24 105.7(4) . . ?
O21 Cl2 O24 112.3(4) . . ?
O13 Cl1 O14 111.9(4) . . ?
O13 Cl1 O12 108.8(4) . . ?
O14 Cl1 O12 109.6(4) . . ?
O13 Cl1 O11 108.9(4) . . ?
O14 Cl1 O11 108.6(3) . . ?
O12 Cl1 O11 109.0(3) . . ?
Cl1 O11 Zn1 137.7(3) . . ?
C25 N26 C21 118.1(5) . . ?
C25 N26 Zn1 127.5(4) . . ?
C21 N26 Zn1 113.8(3) . . ?
N26 C25 C24 122.7(6) . . ?
C23 C24 C25 119.3(6) . . ?
C24 C23 C22 118.5(6) . . ?
C21 C22 C23 119.6(6) . . ?
N26 C21 C22 121.7(5) . . ?
N26 C21 C2 115.7(4) . . ?
C22 C21 C2 122.6(5) . . ?
N3 C2 C1 124.7(5) . . ?
N3 C2 C21 113.7(4) . . ?
C1 C2 C21 121.6(5) . . ?
C2 N3 N4 123.0(4) . . ?
C2 N3 Zn1 119.7(3) . . ?
N4 N3 Zn1 116.9(3) . . ?
C5 N4 N3 115.6(4) . . ?
N4 C5 C51 118.3(5) . . ?
N4 C5 C6 123.1(5) . . ?
C51 C5 C6 118.5(5) . . ?
N7 C6 C61 116.5(5) . . ?
N7 C6 C5 127.2(5) . . ?
C61 C6 C5 116.3(4) . . ?
C6 N7 N8 118.6(4) . . ?
C9 N8 N7 116.4(4) . . ?
C9 N8 Zn1 113.0(4) . . ?
N7 N8 Zn1 127.2(3) . . ?
N8 C9 C91 115.8(5) . . ?
N8 C9 C10 124.5(5) . . ?
C91 C9 C10 119.7(5) . . ?
N96 C91 C92 120.8(6) . . ?
N96 C91 C9 116.8(5) . . ?
C92 C91 C9 122.4(6) . . ?
C93 C92 C91 119.4(7) . . ?
C94 C93 C92 119.9(6) . . ?
C93 C94 C95 118.1(7) . . ?
N96 C95 C94 122.5(6) . . ?
C95 N96 C91 119.2(5) . . ?
C95 N96 Zn1 125.3(4) . . ?
C91 N96 Zn1 114.2(3) . . ?
C51 C52 C53 119.4(7) . . ?
C55 C54 C53 120.4(7) . . ?
C51 C56 C55 120.8(6) . . ?
C54 C55 C56 119.8(7) . . ?
C54 C53 C52 121.2(8) . . ?
C52 C51 C56 118.5(6) . . ?
C52 C51 C5 120.8(5) . . ?
C56 C51 C5 120.6(5) . . ?
C62 C61 C66 118.8(6) . . ?
C62 C61 C6 120.6(5) . . ?
C66 C61 C6 120.5(5) . . ?
C63 C62 C61 120.6(6) . . ?
C64 C63 C62 119.9(7) . . ?
C63 C64 C65 120.2(7) . . ?
C64 C65 C66 120.6(7) . . ?
C65 C66 C61 119.9(7) . . ?

loop_
_geom_bond_atom_site_label_1
_geom_bond_atom_site_label_2
_geom_bond_distance
_geom_bond_site_symmetry_2
_geom_bond_publ_flag
Zn1 N96 2.051(5) . ?
Zn1 N3 2.087(5) . ?
Zn1 N26 2.129(5) . ?
Zn1 O100 2.171(5) . ?
Zn1 N8 2.187(5) . ?
Zn1 O11 2.257(5) . ?
Cl2 O22 1.376(8) . ?
Cl2 O23 1.391(6) . ?
Cl2 O21 1.413(5) . ?
Cl2 O24 1.426(5) . ?
Cl1 O13 1.398(6) . ?
Cl1 O14 1.418(5) . ?
Cl1 O12 1.430(6) . ?
Cl1 O11 1.455(5) . ?
N26 C25 1.342(7) . ?
N26 C21 1.362(7) . ?
C25 C24 1.383(9) . ?
C24 C23 1.379(10) . ?
C23 C22 1.392(8) . ?
C22 C21 1.381(8) . ?
C21 C2 1.494(7) . ?
C2 N3 1.282(7) . ?
C2 C1 1.481(7) . ?
N3 N4 1.400(6) . ?
N4 C5 1.283(7) . ?
C5 C51 1.481(7) . ?
C5 C6 1.520(7) . ?
C6 N7 1.295(7) . ?
C6 C61 1.481(7) . ?
N7 N8 1.397(6) . ?
N8 C9 1.298(7) . ?
C9 C91 1.480(8) . ?
C9 C10 1.494(8) . ?
C91 N96 1.356(7) . ?
C91 C92 1.382(8) . ?
C92 C93 1.379(10) . ?
C93 C94 1.373(11) . ?
C94 C95 1.391(9) . ?
C95 N96 1.332(7) . ?
C52 C51 1.383(9) . ?
C52 C53 1.392(10) . ?
C54 C55 1.354(11) . ?
C54 C53 1.355(13) . ?
C56 C51 1.389(8) . ?
C56 C55 1.390(9) . ?
C61 C62 1.394(8) . ?
C61 C66 1.397(8) . ?
C62 C63 1.392(9) . ?
C63 C64 1.376(11) . ?
C64 C65 1.377(12) . ?
C65 C66 1.391(10) . ?

loop_
_geom_torsion_atom_site_label_1
_geom_torsion_atom_site_label_2
_geom_torsion_atom_site_label_3
_geom_torsion_atom_site_label_4
_geom_torsion
_geom_torsion_site_symmetry_1
_geom_torsion_site_symmetry_2
_geom_torsion_site_symmetry_3
_geom_torsion_site_symmetry_4
_geom_torsion_publ_flag
O13 Cl1 O11 Zn1 174.6(5) . . . . ?
O14 Cl1 O11 Zn1 52.5(6) . . . . ?
O12 Cl1 O11 Zn1 -66.8(6) . . . . ?
N96 Zn1 O11 Cl1 -85.9(5) . . . . ?
N3 Zn1 O11 Cl1 100.1(5) . . . . ?
N26 Zn1 O11 Cl1 24.6(5) . . . . ?
O100 Zn1 O11 Cl1 -168.9(5) . . . . ?
N8 Zn1 O11 Cl1 -164.3(5) . . . . ?
N96 Zn1 N26 C25 16.7(5) . . . . ?
N3 Zn1 N26 C25 -179.8(5) . . . . ?
O100 Zn1 N26 C25 -119.9(6) . . . . ?
N8 Zn1 N26 C25 100.9(5) . . . . ?
O11 Zn1 N26 C25 -81.6(5) . . . . ?
N96 Zn1 N26 C21 -171.9(3) . . . . ?
N3 Zn1 N26 C21 -8.4(3) . . . . ?
O100 Zn1 N26 C21 51.6(6) . . . . ?
N8 Zn1 N26 C21 -87.6(4) . . . . ?
O11 Zn1 N26 C21 89.8(4) . . . . ?
C21 N26 C25 C24 -0.5(8) . . . . ?
Zn1 N26 C25 C24 170.6(4) . . . . ?
N26 C25 C24 C23 0.6(9) . . . . ?
C25 C24 C23 C22 0.2(10) . . . . ?
C24 C23 C22 C21 -1.2(9) . . . . ?
C25 N26 C21 C22 -0.5(7) . . . . ?
Zn1 N26 C21 C22 -172.8(4) . . . . ?
C25 N26 C21 C2 -179.6(4) . . . . ?
Zn1 N26 C21 C2 8.1(5) . . . . ?
C23 C22 C21 N26 1.3(8) . . . . ?
C23 C22 C21 C2 -179.6(5) . . . . ?
N26 C21 C2 N3 -1.6(6) . . . . ?
C22 C21 C2 N3 179.3(5) . . . . ?
N26 C21 C2 C1 176.6(5) . . . . ?
C22 C21 C2 C1 -2.4(8) . . . . ?
C1 C2 N3 N4 2.5(8) . . . . ?
C21 C2 N3 N4 -179.3(4) . . . . ?
C1 C2 N3 Zn1 175.6(4) . . . . ?
C21 C2 N3 Zn1 -6.2(6) . . . . ?
N96 Zn1 N3 C2 124.0(6) . . . . ?
N26 Zn1 N3 C2 8.2(4) . . . . ?
O100 Zn1 N3 C2 -153.2(4) . . . . ?
N8 Zn1 N3 C2 119.4(4) . . . . ?
O11 Zn1 N3 C2 -76.4(4) . . . . ?
N96 Zn1 N3 N4 -62.4(7) . . . . ?
N26 Zn1 N3 N4 -178.3(4) . . . . ?
O100 Zn1 N3 N4 20.3(3) . . . . ?
N8 Zn1 N3 N4 -67.1(3) . . . . ?
O11 Zn1 N3 N4 97.1(3) . . . . ?
C2 N3 N4 C5 -108.4(6) . . . . ?
Zn1 N3 N4 C5 78.3(5) . . . . ?
N3 N4 C5 C51 -170.2(4) . . . . ?
N3 N4 C5 C6 13.8(7) . . . . ?
N4 C5 C6 N7 -69.8(8) . . . . ?
C51 C5 C6 N7 114.3(6) . . . . ?
N4 C5 C6 C61 108.1(6) . . . . ?
C51 C5 C6 C61 -67.8(6) . . . . ?
C61 C6 N7 N8 -174.3(4) . . . . ?
C5 C6 N7 N8 3.6(8) . . . . ?
C6 N7 N8 C9 -144.7(5) . . . . ?
C6 N7 N8 Zn1 57.9(6) . . . . ?
N96 Zn1 N8 C9 0.2(4) . . . . ?
N3 Zn1 N8 C9 178.8(4) . . . . ?
N26 Zn1 N8 C9 -107.9(4) . . . . ?
O100 Zn1 N8 C9 86.0(4) . . . . ?
O11 Zn1 N8 C9 81.6(7) . . . . ?
N96 Zn1 N8 N7 158.3(4) . . . . ?
N3 Zn1 N8 N7 -23.1(4) . . . . ?
N26 Zn1 N8 N7 50.2(4) . . . . ?
O100 Zn1 N8 N7 -115.9(4) . . . . ?
O11 Zn1 N8 N7 -120.4(7) . . . . ?
N7 N8 C9 C91 -168.8(4) . . . . ?
Zn1 N8 C9 C91 -8.2(6) . . . . ?
N7 N8 C9 C10 9.2(8) . . . . ?
Zn1 N8 C9 C10 169.8(5) . . . . ?
N8 C9 C91 N96 16.0(7) . . . . ?
C10 C9 C91 N96 -162.1(5) . . . . ?
N8 C9 C91 C92 -165.0(6) . . . . ?
C10 C9 C91 C92 16.9(9) . . . . ?
N96 C91 C92 C93 1.5(11) . . . . ?
C9 C91 C92 C93 -177.4(7) . . . . ?
C91 C92 C93 C94 -0.1(13) . . . . ?
C92 C93 C94 C95 -0.5(13) . . . . ?
C93 C94 C95 N96 -0.2(12) . . . . ?
C94 C95 N96 C91 1.6(10) . . . . ?
C94 C95 N96 Zn1 -164.7(6) . . . . ?
C92 C91 N96 C95 -2.2(9) . . . . ?
C9 C91 N96 C95 176.8(5) . . . . ?
C92 C91 N96 Zn1 165.5(5) . . . . ?
C9 C91 N96 Zn1 -15.5(6) . . . . ?
N3 Zn1 N96 C95 170.5(6) . . . . ?
N26 Zn1 N96 C95 -78.6(5) . . . . ?
O100 Zn1 N96 C95 86.7(5) . . . . ?
N8 Zn1 N96 C95 175.2(5) . . . . ?
O11 Zn1 N96 C95 11.0(5) . . . . ?
N3 Zn1 N96 C91 3.6(8) . . . . ?
N26 Zn1 N96 C91 114.5(4) . . . . ?
O100 Zn1 N96 C91 -80.1(4) . . . . ?
N8 Zn1 N96 C91 8.4(4) . . . . ?
O11 Zn1 N96 C91 -155.8(4) . . . . ?
C53 C54 C55 C56 -0.7(15) . . . . ?
C51 C56 C55 C54 0.2(11) . . . . ?
C55 C54 C53 C52 0.0(18) . . . . ?
C51 C52 C53 C54 1.4(18) . . . . ?
C53 C52 C51 C56 -1.8(13) . . . . ?
C53 C52 C51 C5 174.9(9) . . . . ?
C55 C56 C51 C52 1.1(10) . . . . ?
C55 C56 C51 C5 -175.6(6) . . . . ?
N4 C5 C51 C52 -12.2(9) . . . . ?
C6 C5 C51 C52 163.9(7) . . . . ?
N4 C5 C51 C56 164.4(5) . . . . ?
C6 C5 C51 C56 -19.4(8) . . . . ?
N7 C6 C61 C62 158.6(5) . . . . ?
C5 C6 C61 C62 -19.5(8) . . . . ?
N7 C6 C61 C66 -17.7(8) . . . . ?
C5 C6 C61 C66 164.2(6) . . . . ?
C66 C61 C62 C63 1.3(10) . . . . ?
C6 C61 C62 C63 -175.1(6) . . . . ?
C61 C62 C63 C64 -0.3(12) . . . . ?
C62 C63 C64 C65 -0.5(14) . . . . ?
C63 C64 C65 C66 0.2(15) . . . . ?
C64 C65 C66 C61 0.8(13) . . . . ?
C62 C61 C66 C65 -1.5(11) . . . . ?
C6 C61 C66 C65 174.9(7) . . . . ?
